data_4131436
loop_
_publ_author_name
'Haynes, Alyssa S.'
'Stoumpos, Constantinos C.'
'Chen, Haijie'
'Chica, Daniel'
'Kanatzidis, Mercouri G.'

_publ_section_title
;
 Panoramic Synthesis as an Effective Materials Discovery Tool: The System
 Cs/Sn/P/Se as a Test Case.
;
_journal_issue 31
_journal_name_full 'Journal of the American Chemical Society'
_journal_page_first 10814
_journal_page_last 10821
_journal_paper_doi 10.1021/jacs.7b05423
_journal_volume 139
_journal_year 2017
_chemical_formula_sum 'Cs2 P2 Se6 Sn'
_chemical_formula_weight 920.2
_space_group_IT_number 14
_space_group_name_Hall '-P 2ybc'
_space_group_name_H-M_alt 'P 1 21/c 1'
_symmetry_cell_setting monoclinic
_symmetry_Int_Tables_number 14
_symmetry_space_group_name_Hall '-P 2ybc'
_symmetry_space_group_name_H-M 'P 1 21/c 1'
_audit_creation_method 'Jana2006 Version : 15/03/2013'
_cell_angle_alpha 90
_cell_angle_beta 94.529(11)
_cell_angle_gamma 90
_cell_formula_units_Z 4
_cell_length_a 10.2296(14)
_cell_length_b 12.9904(11)
_cell_length_c 10.9495(15)
_cell_measurement_reflns_used 2625
_cell_measurement_temperature 293
_cell_measurement_theta_max 27.48
_cell_measurement_theta_min 2
_cell_volume 1450.5(3)
_computing_cell_refinement 'STOE X-AREA'
_computing_data_collection 'STOE X-AREA'
_computing_data_reduction 'STOE X-RED'
_computing_molecular_graphics 'Diamond3.1 (Putz, 2005)'
_computing_structure_refinement 'Jana2006 (Palatinus, 2006)'
_computing_structure_solution 'SHELXT (Sheldrick, 2015)'
_diffrn_ambient_temperature 293
_diffrn_detector 'image plate'
_diffrn_detector_area_resol_mean 6.67
_diffrn_measured_fraction_theta_full 1
_diffrn_measured_fraction_theta_max 1
_diffrn_measurement_device_type 'STOE IPDS 2'
_diffrn_measurement_method rotation
_diffrn_measurement_specimen_support 'glass capillary'
_diffrn_radiation_monochromator graphite
_diffrn_radiation_probe x-ray
_diffrn_radiation_type 'Mo K\a'
_diffrn_radiation_wavelength 0.71073
_diffrn_reflns_av_R_equivalents 0.1206
_diffrn_reflns_av_sigmaI/netI 0.0304
_diffrn_reflns_limit_h_max 13
_diffrn_reflns_limit_h_min -13
_diffrn_reflns_limit_k_max 16
_diffrn_reflns_limit_k_min -16
_diffrn_reflns_limit_l_max 13
_diffrn_reflns_limit_l_min -14
_diffrn_reflns_number 11524
_diffrn_reflns_theta_full 27.48
_diffrn_reflns_theta_max 27.48
_diffrn_reflns_theta_min 2
_diffrn_source 'fine-focus sealed tube'
_diffrn_source_current 40
_diffrn_source_power 2
_diffrn_source_voltage 50
_exptl_absorpt_coefficient_mu 21.937
_exptl_absorpt_correction_T_max 0.4175
_exptl_absorpt_correction_T_min 0.0306
_exptl_absorpt_correction_type numerical
_exptl_absorpt_process_details 'STOE X-RED'
_exptl_crystal_colour orange
_exptl_crystal_density_diffrn 4.2126
_exptl_crystal_description rod
_exptl_crystal_F_000 1576
_exptl_crystal_size_max 0.9405
_exptl_crystal_size_mid 0.2731
_exptl_crystal_size_min 0.1115
_refine_ls_extinction_method none
_refine_ls_goodness_of_fit_gt 3.71
_refine_ls_goodness_of_fit_ref 3.17
_refine_ls_number_constraints 0
_refine_ls_number_parameters 101
_refine_ls_number_reflns 2625
_refine_ls_number_restraints 0
_refine_ls_R_factor_all 0.0973
_refine_ls_R_factor_gt 0.0691
_refine_ls_shift/su_max 0.0449
_refine_ls_shift/su_mean 0.0034
_refine_ls_structure_factor_coef Fsqd
_refine_ls_weighting_details w=1/(\s^2^(I)+0.0004I^2^)
_refine_ls_weighting_scheme sigma
_refine_ls_wR_factor_gt 0.1456
_refine_ls_wR_factor_ref 0.1488
_reflns_number_gt 1857
_reflns_number_total 2625
_reflns_threshold_expression I>3\s(I)
_cod_data_source_file ja7b05423_si_002.cif
_cod_data_source_block Cs2SnP2Se6
_cod_original_sg_symbol_H-M 'P 21/c'
_cod_original_formula_sum 'Cs2 P2 Se6 Sn1'
_cod_database_code 4131436

loop_
_symmetry_equiv_pos_site_id
_symmetry_equiv_pos_as_xyz
1 x,y,z
2 -x,y+1/2,-z+1/2
3 -x,-y,-z
4 x,-y+1/2,z+1/2

loop_
_atom_site_label
_atom_site_type_symbol
_atom_site_fract_x
_atom_site_fract_y
_atom_site_fract_z
_atom_site_adp_type
_atom_site_U_iso_or_equiv
_atom_site_symmetry_multiplicity
_atom_site_occupancy
_atom_site_calc_flag
Cs01 Cs 0.38600(16) 0.16581(12) 0.40218(13) Uani 0.0716(6) 4 1 d
Sn02 Sn 0.22257(15) 0.48155(12) 0.26966(13) Uani 0.0617(5) 4 1 d
Cs03 Cs 0.15741(16) 0.84373(12) 0.15928(15) Uani 0.0759(6) 4 1 d
Se04 Se 0.5004(2) 0.42080(16) 0.26950(18) Uani 0.0588(7) 4 1 d
Se05 Se 0.2449(2) 0.57181(17) 0.04087(19) Uani 0.0596(8) 4 1 d
Se06 Se 0.0357(2) 0.09399(18) 0.28299(19) Uani 0.0625(8) 4 1 d
Se07 Se 0.2874(2) 0.10682(18) 0.06544(19) Uani 0.0602(7) 4 1 d
Se08 Se 0.6366(2) 0.15259(18) 0.11778(19) Uani 0.0627(7) 4 1 d
Se09 Se 0.0574(3) 0.30887(17) 0.0924(2) Uani 0.0687(8) 4 1 d
P010 P 0.4780(5) 0.0396(4) 0.0877(4) Uani 0.0459(16) 4 1 d
P011 P 0.0293(5) 0.5792(4) 0.0337(4) Uani 0.0517(17) 4 1 d

loop_
_atom_site_aniso_label
_atom_site_aniso_type_symbol
_atom_site_aniso_U_11
_atom_site_aniso_U_22
_atom_site_aniso_U_33
_atom_site_aniso_U_12
_atom_site_aniso_U_13
_atom_site_aniso_U_23
Cs01 Cs 0.0878(11) 0.0481(8) 0.0777(9) -0.0052(8) -0.0002(8) -0.0091(7)
Sn02 Sn 0.0638(9) 0.0575(10) 0.0593(8) -0.0033(8) -0.0235(7) 0.0020(7)
Cs03 Cs 0.0817(11) 0.0501(9) 0.0972(11) -0.0105(8) 0.0138(8) -0.0104(8)
Se04 Se 0.0757(15) 0.0428(13) 0.0551(11) -0.0022(10) -0.0120(11) -0.0068(9)
Se05 Se 0.0529(12) 0.0547(14) 0.0687(12) -0.0080(10) -0.0103(11) -0.0007(10)
Se06 Se 0.0819(16) 0.0468(13) 0.0577(11) 0.0038(11) -0.0006(11) 0.0064(10)
Se07 Se 0.0600(13) 0.0529(13) 0.0660(12) 0.0095(11) -0.0058(10) 0.0049(10)
Se08 Se 0.0731(14) 0.0482(12) 0.0633(12) -0.0139(11) -0.0168(11) -0.0028(10)
Se09 Se 0.0921(17) 0.0402(12) 0.0708(13) 0.0152(12) -0.0115(12) 0.0131(10)
P010 P 0.053(3) 0.033(3) 0.049(3) 0.003(2) -0.010(2) 0.004(2)
P011 P 0.064(3) 0.036(3) 0.053(3) 0.001(2) -0.009(2) -0.001(2)

loop_
_atom_type_symbol
_atom_type_scat_dispersion_real
_atom_type_scat_dispersion_imag
_atom_type_scat_source
Cs -0.3680 2.1192 'International Tables Vol C tables 4.2.6.8 and 6.1.1.1'
P 0.1023 0.0942 'International Tables Vol C tables 4.2.6.8 and 6.1.1.1'
Se -0.0929 2.2259 'International Tables Vol C tables 4.2.6.8 and 6.1.1.1'
Sn -0.6537 1.4246 'International Tables Vol C tables 4.2.6.8 and 6.1.1.1'

loop_
_geom_angle_atom_site_label_1
_geom_angle_atom_site_label_2
_geom_angle_atom_site_label_3
_geom_angle_site_symmetry_1
_geom_angle_site_symmetry_3
_geom_angle
Cs01 Cs01 Cs03 3_656 1_545 74.16(3)
Cs01 Cs01 Cs03 3_656 2_645 92.40(4)
Cs01 Cs01 Se04 3_656 . 136.13(5)
Cs01 Cs01 Se04 3_656 2_645 52.62(4)
Cs01 Cs01 Se05 3_656 4_555 48.67(4)
Cs01 Cs01 Se06 3_656 . 108.14(5)
Cs01 Cs01 Se07 3_656 . 107.62(5)
Cs01 Cs01 Se07 3_656 4_555 126.51(5)
Cs01 Cs01 P010 3_656 . 83.57(7)
Cs03 Cs01 Cs03 1_545 2_645 128.89(4)
Cs03 Cs01 Se04 1_545 . 128.07(5)
Cs03 Cs01 Se04 1_545 2_645 42.83(4)
Cs03 Cs01 Se05 1_545 4_555 53.09(4)
Cs03 Cs01 Se06 1_545 . 44.38(4)
Cs03 Cs01 Se07 1_545 . 45.37(4)
Cs03 Cs01 Se07 1_545 4_555 138.29(6)
Cs03 Cs01 P010 1_545 . 51.57(8)
Cs03 Cs01 Se04 2_645 . 43.73(4)
Cs03 Cs01 Se04 2_645 2_645 89.75(5)
Cs03 Cs01 Se05 2_645 4_555 140.88(5)
Cs03 Cs01 Se06 2_645 . 150.77(5)
Cs03 Cs01 Se07 2_645 . 97.65(5)
Cs03 Cs01 Se07 2_645 4_555 89.41(5)
Cs03 Cs01 P010 2_645 . 78.43(8)
Se04 Cs01 Se04 . 2_645 114.12(6)
Se04 Cs01 Se05 . 4_555 174.59(7)
Se04 Cs01 Se06 . . 112.73(6)
Se04 Cs01 Se07 . . 82.71(5)
Se04 Cs01 Se07 . 4_555 65.77(5)
Se04 Cs01 P010 . . 85.88(8)
Se04 Cs01 Se05 2_645 4_555 70.51(5)
Se04 Cs01 Se06 2_645 . 86.77(6)
Se04 Cs01 Se07 2_645 . 55.96(5)
Se04 Cs01 Se07 2_645 4_555 178.76(6)
Se04 Cs01 P010 2_645 . 32.21(7)
Se05 Cs01 Se06 4_555 . 63.97(5)
Se05 Cs01 Se07 4_555 . 98.27(6)
Se05 Cs01 Se07 4_555 4_555 109.66(6)
Se05 Cs01 P010 4_555 . 97.75(8)
Se06 Cs01 Se07 . . 56.91(5)
Se06 Cs01 Se07 . 4_555 94.41(6)
Se06 Cs01 P010 . . 83.34(8)
Se07 Cs01 Se07 . 4_555 125.07(6)
Se07 Cs01 P010 . . 31.58(8)
Se07 Cs01 P010 4_555 . 148.31(9)
Cs01 Cs03 Cs01 1_565 2_655 92.80(4)
Cs01 Cs03 Sn02 1_565 2_555 87.24(4)
Cs01 Cs03 Se04 1_565 2_655 46.63(4)
Cs01 Cs03 Se05 1_565 . 140.05(5)
Cs01 Cs03 Se06 1_565 1_565 45.28(4)
Cs01 Cs03 Se06 1_565 2_555 140.89(5)
Cs01 Cs03 Se07 1_565 1_565 45.16(4)
Cs01 Cs03 Se08 1_565 3_665 97.86(5)
Cs01 Cs03 Se09 1_565 2_555 89.55(5)
Cs01 Cs03 Se09 1_565 3_565 159.32(5)
Cs01 Cs03 P011 1_565 . 168.78(8)
Cs01 Cs03 Sn02 2_655 2_555 176.68(5)
Cs01 Cs03 Se04 2_655 2_655 46.36(4)
Cs01 Cs03 Se05 2_655 . 48.23(4)
Cs01 Cs03 Se06 2_655 1_565 137.78(6)
Cs01 Cs03 Se06 2_655 2_555 96.97(5)
Cs01 Cs03 Se07 2_655 1_565 91.55(5)
Cs01 Cs03 Se08 2_655 3_665 50.16(4)
Cs01 Cs03 Se09 2_655 2_555 128.88(6)
Cs01 Cs03 Se09 2_655 3_565 98.09(5)
Cs01 Cs03 P011 2_655 . 81.12(9)
Sn02 Cs03 Se04 2_555 2_655 133.85(6)
Sn02 Cs03 Se05 2_555 . 131.10(6)
Sn02 Cs03 Se06 2_555 1_565 42.70(5)
Sn02 Cs03 Se06 2_555 2_555 80.97(5)
Sn02 Cs03 Se07 2_555 1_565 90.83(5)
Sn02 Cs03 Se08 2_555 3_665 133.12(6)
Sn02 Cs03 Se09 2_555 2_555 47.81(5)
Sn02 Cs03 Se09 2_555 3_565 82.90(5)
Sn02 Cs03 P011 2_555 . 98.28(9)
Se04 Cs03 Se05 2_655 . 94.46(6)
Se04 Cs03 Se06 2_655 1_565 91.43(6)
Se04 Cs03 Se06 2_655 2_555 133.19(6)
Se04 Cs03 Se07 2_655 1_565 57.88(5)
Se04 Cs03 Se08 2_655 3_665 65.73(5)
Se04 Cs03 Se09 2_655 2_555 119.71(7)
Se04 Cs03 Se09 2_655 3_565 139.45(7)
Se04 Cs03 P011 2_655 . 127.30(10)
Se05 Cs03 Se06 . 1_565 173.42(7)
Se05 Cs03 Se06 . 2_555 55.13(5)
Se05 Cs03 Se07 . 1_565 128.73(7)
Se05 Cs03 Se08 . 3_665 65.91(5)
Se05 Cs03 Se09 . 2_555 107.63(6)
Se05 Cs03 Se09 . 3_565 55.82(5)
Se05 Cs03 P011 . . 32.90(9)
Se06 Cs03 Se06 1_565 2_555 118.43(7)
Se06 Cs03 Se07 1_565 1_565 57.28(5)
Se06 Cs03 Se08 1_565 3_665 119.46(6)
Se06 Cs03 Se09 1_565 2_555 66.72(6)
Se06 Cs03 Se09 1_565 3_565 120.36(6)
Se06 Cs03 P011 1_565 . 140.98(10)
Se06 Cs03 Se07 2_555 1_565 168.84(7)
Se06 Cs03 Se08 2_555 3_665 117.33(6)
Se06 Cs03 Se09 2_555 2_555 55.33(5)
Se06 Cs03 Se09 2_555 3_565 55.07(5)
Se06 Cs03 P011 2_555 . 32.49(8)
Se07 Cs03 Se08 1_565 3_665 63.42(5)
Se07 Cs03 Se09 1_565 2_555 123.42(7)
Se07 Cs03 Se09 1_565 3_565 116.65(6)
Se07 Cs03 P011 1_565 . 143.75(9)
Se08 Cs03 Se09 3_665 2_555 172.53(7)
Se08 Cs03 Se09 3_665 3_565 76.25(6)
Se08 Cs03 P011 3_665 . 85.53(9)
Se09 Cs03 Se09 2_555 3_565 97.10(6)
Se09 Cs03 P011 2_555 . 87.02(9)
Se09 Cs03 P011 3_565 . 31.90(8)
Cs01 Se04 Cs01 . 2_655 173.52(7)
Cs01 Se04 Cs03 . 2_645 89.91(6)
Cs01 Se04 P010 . 2_655 110.71(14)
Cs01 Se04 Cs03 2_655 2_645 90.54(6)
Cs01 Se04 P010 2_655 2_655 75.76(14)
Cs03 Se04 P010 2_645 2_655 89.99(15)
Cs01 Se05 Cs03 4_554 . 168.86(7)
Cs01 Se05 P011 4_554 . 115.76(15)
Cs03 Se05 P011 . . 73.51(15)
Cs01 Se06 Cs03 . 1_545 90.34(6)
Cs01 Se06 Cs03 . 2_545 102.46(6)
Cs01 Se06 P011 . 2_545 93.03(16)
Cs03 Se06 Cs03 1_545 2_545 165.27(7)
Cs03 Se06 P011 1_545 2_545 112.93(16)
Cs03 Se06 P011 2_545 2_545 74.11(15)
Cs01 Se07 Cs01 . 4_554 104.42(6)
Cs01 Se07 Cs03 . 1_545 89.48(6)
Cs01 Se07 P010 . . 78.62(14)
Cs01 Se07 Cs03 4_554 1_545 166.10(7)
Cs01 Se07 P010 4_554 . 95.85(15)
Cs03 Se07 P010 1_545 . 86.43(15)
Cs03 Se08 P010 3_665 . 109.64(14)
Cs03 Se09 Cs03 2_545 3_565 104.40(7)
Cs03 Se09 P011 2_545 3_565 98.77(17)
Cs03 Se09 P011 3_565 3_565 73.17(15)
Cs01 P010 Se04 . 2_645 72.04(13)
Cs01 P010 Se07 . . 69.79(14)
Cs01 P010 Se08 . . 79.48(14)
Cs01 P010 P010 . 3_655 176.6(2)
Se04 P010 Se07 2_645 . 114.1(2)
Se04 P010 Se08 2_645 . 109.4(2)
Se04 P010 P010 2_645 3_655 105.7(2)
Se07 P010 Se08 . . 113.7(2)
Se07 P010 P010 . 3_655 109.4(2)
Se08 P010 P010 . 3_655 103.8(2)
Cs03 P011 Se05 . . 73.59(15)
Cs03 P011 Se06 . 2_555 73.41(15)
Cs03 P011 Se09 . 3_565 74.93(15)
Cs03 P011 P011 . 3_565 175.4(3)
Se05 P011 Se06 . 2_555 110.4(2)
Se05 P011 Se09 . 3_565 114.4(3)
Se05 P011 P011 . 3_565 102.2(3)
Se06 P011 Se09 2_555 3_565 113.2(3)
Se06 P011 P011 2_555 3_565 106.9(3)
Se09 P011 P011 3_565 3_565 108.8(3)

loop_
_geom_bond_atom_site_label_1
_geom_bond_atom_site_label_2
_geom_bond_site_symmetry_2
_geom_bond_distance
Cs01 Cs01 3_656 5.272(2)
Cs01 Cs03 1_545 5.391(2)
Cs01 Cs03 2_645 5.302(3)
Cs01 Se04 . 3.837(3)
Cs01 Se04 2_645 3.919(3)
Cs01 Se05 4_555 3.777(3)
Cs01 Se06 . 3.831(3)
Cs01 Se07 . 3.823(3)
Cs01 Se07 4_555 3.636(3)
Cs01 P010 . 3.993(5)
Sn02 Cs03 2_545 4.404(2)
Cs03 Se04 2_655 3.665(3)
Cs03 Se05 . 3.892(3)
Cs03 Se06 1_565 3.771(3)
Cs03 Se06 2_555 3.876(3)
Cs03 Se07 1_565 3.837(3)
Cs03 Se08 3_665 3.828(3)
Cs03 Se09 2_555 3.656(3)
Cs03 Se09 3_565 3.924(3)
Cs03 P011 . 3.890(5)
Se04 P010 2_655 2.196(5)
Se05 P011 . 2.203(6)
Se06 P011 2_545 2.172(6)
Se07 P010 . 2.133(5)
Se08 P010 . 2.193(5)
Se09 P011 3_565 2.148(6)
P010 P010 3_655 2.254(7)
P011 P011 3_565 2.251(7)

loop_
_jana_cell_twin_matrix_id
_jana_cell_twin_volume_fraction
_jana_cell_twin_matrix_1_1
_jana_cell_twin_matrix_1_2
_jana_cell_twin_matrix_1_3
_jana_cell_twin_matrix_2_1
_jana_cell_twin_matrix_2_2
_jana_cell_twin_matrix_2_3
_jana_cell_twin_matrix_3_1
_jana_cell_twin_matrix_3_2
_jana_cell_twin_matrix_3_3
1 0.931(10) 1 0 0 0 1 0 0 0 1
2 0.069(10) 0.0737 0 -1.0737 0 -1 0 -0.9263 0 -0.0737
